data_2106393
loop_
_publ_author_name
'Mereiter, K.'

_publ_section_title
;
 The Structure of Potassium Thallium
 Triaqua-mue3-oxo-hexa-mue-sulfato-triferrate(III) Dihydrate, K2.64 Tl2.36
 Fe3 O (S O4)6 (H2 O)5
;
_journal_name_full 'Acta Crystallographica B (24,1968-38,1982)'
_journal_page_first 1283
_journal_page_last 1288
_journal_volume 36
_journal_year 1980
_chemical_formula_sum 'Fe3 H10 K2.64 O30 S6 Tl2.36'
_chemical_name_systematic 'K2.64 Tl2.36 Fe3 O (S O4)6 (H2 O)5'
_space_group_IT_number 14
_symmetry_space_group_name_Hall '-P 2yn'
_symmetry_space_group_name_H-M 'P 1 21/n 1'
_cell_angle_alpha 90
_cell_angle_beta 113.35
_cell_angle_gamma 90
_cell_formula_units_Z 4
_cell_length_a 16.272
_cell_length_b 10.603
_cell_length_c 17.234
_cell_volume 2729.896
_citation_journal_id_ASTM ACBCAR
_cod_data_source_file Mereiter_ACBCAR_1980_984.cif
_cod_data_source_block H10Fe3K2.64O30S6Tl2.36
_cod_original_sg_symbol_Hall '-P 2ybc (x-z,y,z)'
_cod_original_formula_sum 'H10 Fe3 K2.64 O30 S6 Tl2.36'
_cod_database_code 2106393

loop_
_symmetry_equiv_pos_as_xyz
x,y,z
-x+1/2,y+1/2,-z+1/2
-x,-y,-z
x-1/2,-y-1/2,z-1/2

loop_
_atom_site_label
_atom_site_type_symbol
_atom_site_fract_x
_atom_site_fract_y
_atom_site_fract_z
_atom_site_occupancy
_atom_site_U_iso_or_equiv
O2 O-2 0.5385 -0.0438 0.2653 1 0.0
O1 O-2 0.6601 0.0983 0.2813 1 0.0
O21 O-2 0.4517 0.485 0.2975 1 0.0
O25 O-2 0.494 0.226 0.2721 1 0.0
O15 O-2 0.203 0.1992 0.2737 1 0.0
Tl1 Tl+1 0.01789 0.23599 0.3578 0.908 0.0
O11 O-2 0.2845 0.0668 0.0213 1 0.0
O4 O-2 0.6476 -0.1026 0.2147 1 0.0
O10 O-2 0.3518 0.2468 0.1054 1 0.0
O16 O-2 0.317 0.3037 0.3825 1 0.0
S2 S+6 0.59421 0.1424 0.47307 1 0.0
O30 O-2 0.5981 0.1067 0.0446 1 0.0
O29 O-2 0.711 0.2264 0.977 1 0.0
O19 O-2 0.6185 0.5394 0.1623 1 0.0
Tl5 Tl+1 0.40484 0.18867 0.53881 0.04 0.0
O3 O-2 0.6877 -0.0923 0.3628 1 0.0
Tl2 Tl+1 0.75858 0.1555 0.17609 0.593 0.0
S3 S+6 0.36292 0.11219 0.09224 1 0.0
O28 O-2 0.318 0.4945 0.1369 1 0.0
O18 O-2 0.6257 0.3228 0.2069 1 0.0
K5 K+1 0.40484 0.18867 0.53881 0.96 0.0
O6 O-2 0.5278 0.0572 0.4138 1 0.0
K2 K+1 0.75858 0.1555 0.17609 0.407 0.0
Fe1 Fe+3 0.61919 0.26365 0.31357 1 0.0
S1 S+6 0.63583 -0.03623 0.28269 1 0.0
K3 K+1 0.14422 0.05777 0.0915 0.564 0.0
Tl3 Tl+1 0.14422 0.05777 0.0915 0.436 0.0
O8 O-2 0.5481 0.2427 0.4957 1 0.0
K1 K+1 0.01789 0.23599 0.3578 0.092 0.0
O12 O-2 0.4453 0.0904 0.081 1 0.0
Fe3 Fe+3 0.41029 0.35559 0.20762 1 0.0
O5 O-2 0.6493 0.1965 0.4308 1 0.0
S5 S+6 0.57206 0.41932 0.14286 1 0.0
O20 O-2 0.5557 0.3757 0.0591 1 0.0
O9 O-2 0.3649 0.0444 0.1702 1 0.0
K4 K+1 0.82972 0.06032 0.47219 0.619 0.0
O24 O-2 0.5485 0.5547 0.4349 1 0.0
Fe2 Fe+3 0.44954 0.06335 0.28948 1 0.0
O13 O-2 0.3508 0.1259 0.3216 1 0.0
O27 O-2 0.4071 -0.1094 0.3197 1 0.0
S6 S+6 0.54276 0.53505 0.34987 1 0.0
O23 O-2 0.5573 0.6512 0.3131 1 0.0
O17 O-2 0.4854 0.435 0.1528 1 0.0
Tl4 Tl+1 0.82972 0.06032 0.47219 0.381 0.0
S4 S+6 0.29486 0.23738 0.30614 1 0.0
O14 O-2 0.3091 0.3174 0.2432 1 0.0
O26 O-2 0.7588 0.3067 0.3736 1 0.0
O22 O-2 0.6088 0.4394 0.3485 1 0.0
O7 O-2 0.6508 0.0676 0.5444 1 0.0
